data_7234062
loop_
_publ_author_name
'Takaaki Hiramatsu'
'Yukihiro Yoshida'
'Gunzi Saito'
'Akihiro Otsuka'
'Hideki Yamochi'
'Mitsuhiko Maesato'
'Yasuhiro Shimizu'
'Hiroshi Ito'
'Hideo Kishida'

_publ_section_title
;
 Quantum spin liquid: design of a quantum spin liquid next to a
 superconducting state based on a dimer-type ET Mott insulator
;
_journal_name_full 'Journal of Materials Chemistry C'
_journal_page_first 1378
_journal_page_last 1388
_journal_paper_doi 10.1039/C4TC01701C
_journal_volume 3
_journal_year 2015
_chemical_formula_moiety '2(C10 H8 S8), (C2 Cl1 Cu1 N3)'
_chemical_formula_sum 'C22 H16 Cl Cu N3 S16'
_chemical_formula_weight 934.44
_chemical_name_common (ET)2Cu[N(CN)2]Cl
_space_group_IT_number 62
_space_group_name_Hall '-P 2ac 2n'
_space_group_name_H-M_alt 'P n m a'
_symmetry_cell_setting orthorhombic
_symmetry_space_group_name_Hall '-P 2ac 2n'
_symmetry_space_group_name_H-M 'P n m a'
_atom_sites_solution_hydrogens geom
_atom_sites_solution_primary direct
_atom_sites_solution_secondary difmap
_cell_angle_alpha 90.00
_cell_angle_beta 90.00
_cell_angle_gamma 90.00
_cell_formula_units_Z 4
_cell_length_a 12.9062(7)
_cell_length_b 29.7595(16)
_cell_length_c 8.4509(5)
_cell_measurement_reflns_used 9910
_cell_measurement_temperature 200(2)
_cell_measurement_theta_max 28.04
_cell_measurement_theta_min 2.51
_cell_volume 3245.8(3)
_computing_cell_refinement 'Bruker SAINT'
_computing_data_collection 'Bruker APEX2'
_computing_data_reduction 'Bruker SAINT'
_computing_molecular_graphics 'Bruker SHELXTL'
_computing_publication_material 'Bruker SHELXTL'
_computing_structure_refinement 'SHELXL-97 (Sheldrick, 2008)'
_computing_structure_solution 'SHELXS-97 (Sheldrick, 2008)'
_diffrn_ambient_temperature 200(2)
_diffrn_detector_area_resol_mean 8.333
_diffrn_measured_fraction_theta_full 0.984
_diffrn_measured_fraction_theta_max 0.984
_diffrn_measurement_device_type 'Bruker APEXII CCD area detector'
_diffrn_measurement_method '\f and \w scans'
_diffrn_radiation_monochromator graphite
_diffrn_radiation_source 'fine-focus sealed tube'
_diffrn_radiation_type MoK\a
_diffrn_radiation_wavelength 0.71073
_diffrn_reflns_av_R_equivalents 0.0120
_diffrn_reflns_av_sigmaI/netI 0.0097
_diffrn_reflns_limit_h_max 16
_diffrn_reflns_limit_h_min -15
_diffrn_reflns_limit_k_max 38
_diffrn_reflns_limit_k_min -35
_diffrn_reflns_limit_l_max 8
_diffrn_reflns_limit_l_min -10
_diffrn_reflns_number 17091
_diffrn_reflns_theta_full 27.50
_diffrn_reflns_theta_max 27.50
_diffrn_reflns_theta_min 1.37
_exptl_absorpt_coefficient_mu 1.811
_exptl_absorpt_correction_T_max 0.7605
_exptl_absorpt_correction_T_min 0.5950
_exptl_absorpt_correction_type numerical
_exptl_absorpt_process_details
;
APEX2 Software
;
_exptl_crystal_colour black
_exptl_crystal_density_diffrn 1.912
_exptl_crystal_density_method 'not measured'
_exptl_crystal_description 'elongate block'
_exptl_crystal_F_000 1884
_exptl_crystal_preparation 'Magnetic properties, electronic property'
_exptl_crystal_recrystallization_method electrocrystallization
_exptl_crystal_size_max 0.32
_exptl_crystal_size_mid 0.19
_exptl_crystal_size_min 0.16
_refine_diff_density_max 2.765
_refine_diff_density_min -0.733
_refine_diff_density_rms 0.125
_refine_ls_extinction_method none
_refine_ls_goodness_of_fit_ref 1.049
_refine_ls_hydrogen_treatment constr
_refine_ls_matrix_type full
_refine_ls_number_parameters 224
_refine_ls_number_reflns 3734
_refine_ls_number_restraints 0
_refine_ls_restrained_S_all 1.049
_refine_ls_R_factor_all 0.0452
_refine_ls_R_factor_gt 0.0420
_refine_ls_shift/su_max 0.001
_refine_ls_shift/su_mean 0.000
_refine_ls_structure_factor_coef Fsqd
_refine_ls_weighting_details 'calc w=1/[\s^2^(Fo^2^)+(0.0706P)^2^+11.0319P] where P=(Fo^2^+2Fc^2^)/3'
_refine_ls_weighting_scheme calc
_refine_ls_wR_factor_gt 0.1258
_refine_ls_wR_factor_ref 0.1303
_reflns_number_gt 3448
_reflns_number_total 3734
_reflns_threshold_expression >2sigma(I)
_cod_data_source_file 1000018.cif
_cod_data_source_block PCOD1000018
_cod_depositor_comments
;
The following automatic conversions were performed:

data item '_symmetry_cell_setting' value 'Orthorhombic' was changed
to 'orthorhombic' in accordance with the built-in table derived from
the CIF Core dictionary named 'cif_core.dic' version 2.4.5 last
updated on 2014-11-21.

Automatic conversion script
Id: cif_fix_values 6909 2019-04-08 15:41:33Z antanas 
;
_cod_original_sg_symbol_H-M 'Pnma '
_cod_original_formula_sum 'C22 H16 Cl1 Cu1 N3 S16'
_cod_database_code 7234062

loop_
_symmetry_equiv_pos_as_xyz
'x, y, z'
'-x+1/2, -y, z+1/2'
'x+1/2, -y+1/2, -z+1/2'
'-x, y+1/2, -z'
'-x, -y, -z'
'x-1/2, y, -z-1/2'
'-x-1/2, y-1/2, z-1/2'
'x, -y-1/2, z'

loop_
_atom_site_label
_atom_site_type_symbol
_atom_site_fract_x
_atom_site_fract_y
_atom_site_fract_z
_atom_site_U_iso_or_equiv
_atom_site_adp_type
_atom_site_occupancy
_atom_site_symmetry_multiplicity
_atom_site_calc_flag
_atom_site_refinement_flags
_atom_site_disorder_assembly
_atom_site_disorder_group
C1 C 0.6397(2) -0.01843(11) 0.3601(4) 0.0225(6) Uani 1 1 d . . .
C2 C 0.5783(2) 0.01871(10) 0.3583(4) 0.0223(6) Uani 1 1 d . . .
C3 C 0.7796(2) -0.07845(11) 0.4103(4) 0.0246(6) Uani 1 1 d . . .
C4 C 0.7199(2) -0.09567(11) 0.2943(4) 0.0230(6) Uani 1 1 d . . .
C5 C 0.5034(3) 0.09831(10) 0.3884(4) 0.0237(6) Uani 1 1 d . A .
C6 C 0.4455(3) 0.07853(11) 0.2754(4) 0.0235(6) Uani 1 1 d . A .
C7 C 0.9112(3) -0.15080(14) 0.3792(5) 0.0382(9) Uani 1 1 d . . .
H7A H 0.9480 -0.1407 0.2813 0.046 Uiso 1 1 calc R . .
H7B H 0.9587 -0.1716 0.4374 0.046 Uiso 1 1 calc R . .
C8 C 0.8164(3) -0.17664(12) 0.3310(4) 0.0341(8) Uani 1 1 d . . .
H8A H 0.7760 -0.1844 0.4282 0.041 Uiso 1 1 calc R . .
H8B H 0.8387 -0.2054 0.2804 0.041 Uiso 1 1 calc R . .
C9A C 0.4187(4) 0.17944(15) 0.2997(8) 0.0365(15) Uani 0.869(15) 1 d P A 1
H9A H 0.3977 0.2102 0.3350 0.044 Uiso 0.869(15) 1 calc PR A 1
H9B H 0.4623 0.1829 0.2027 0.044 Uiso 0.869(15) 1 calc PR A 1
C10A C 0.3225(5) 0.15353(18) 0.2565(7) 0.0367(15) Uani 0.869(15) 1 d P A 1
H10A H 0.2787 0.1726 0.1858 0.044 Uiso 0.869(15) 1 calc PR A 1
H10B H 0.2820 0.1476 0.3551 0.044 Uiso 0.869(15) 1 calc PR A 1
C9B C 0.389(2) 0.1740(9) 0.388(4) 0.023(8) Uani 0.131(15) 1 d P A 2
H9C H 0.3303 0.1602 0.4482 0.028 Uiso 0.131(15) 1 calc PR A 2
H9D H 0.3877 0.2071 0.4081 0.028 Uiso 0.131(15) 1 calc PR A 2
C10B C 0.374(3) 0.1656(9) 0.217(3) 0.022(8) Uani 0.131(15) 1 d P A 2
H10C H 0.4376 0.1759 0.1594 0.027 Uiso 0.131(15) 1 calc PR A 2
H10D H 0.3148 0.1843 0.1793 0.027 Uiso 0.131(15) 1 calc PR A 2
S1 S 0.74598(6) -0.02543(3) 0.48398(10) 0.0252(2) Uani 1 1 d . . .
S2 S 0.61527(7) -0.06304(3) 0.23207(10) 0.0257(2) Uani 1 1 d . . .
S3 S 0.59882(6) 0.06540(3) 0.47809(10) 0.02505(19) Uani 1 1 d . . .
S4 S 0.47224(7) 0.02240(3) 0.23202(10) 0.0257(2) Uani 1 1 d . . .
S5 S 0.88740(8) -0.10235(3) 0.50173(12) 0.0365(2) Uani 1 1 d . . .
S6 S 0.73298(7) -0.14702(3) 0.19602(11) 0.0311(2) Uani 1 1 d . . .
S7 S 0.49789(9) 0.15364(3) 0.45598(12) 0.0384(3) Uani 1 1 d . . .
S8 S 0.34691(8) 0.10154(3) 0.16007(12) 0.0356(2) Uani 1 1 d . . .
C11 C 0.8495(4) 0.2500 0.5999(6) 0.0285(10) Uani 1 2 d S . .
C12 C 0.9774(4) 0.2500 0.7891(7) 0.0286(10) Uani 1 2 d S . .
N1 N 0.7686(4) 0.2500 0.5420(6) 0.0349(10) Uani 1 2 d S . .
N2 N 0.9454(4) 0.2500 0.6440(6) 0.0443(12) Uani 1 2 d S . .
N3 N 1.0209(3) 0.2500 0.9086(6) 0.0313(9) Uani 1 2 d S . .
Cu1 Cu 0.63209(5) 0.2500 0.43551(8) 0.03191(18) Uani 1 2 d S . .
Cl1 Cl 0.64390(9) 0.2500 0.17111(12) 0.0242(2) Uani 1 2 d S . .

loop_
_atom_site_aniso_label
_atom_site_aniso_U_11
_atom_site_aniso_U_22
_atom_site_aniso_U_33
_atom_site_aniso_U_23
_atom_site_aniso_U_13
_atom_site_aniso_U_12
C1 0.0238(15) 0.0208(15) 0.0229(15) -0.0031(12) -0.0016(12) -0.0021(12)
C2 0.0223(14) 0.0195(14) 0.0251(15) -0.0032(12) -0.0014(12) -0.0010(11)
C3 0.0227(15) 0.0234(15) 0.0276(16) -0.0026(13) -0.0014(13) 0.0019(12)
C4 0.0227(15) 0.0195(15) 0.0267(16) -0.0039(12) -0.0020(12) 0.0024(12)
C5 0.0289(16) 0.0181(14) 0.0242(15) 0.0000(12) 0.0027(13) 0.0013(12)
C6 0.0264(15) 0.0207(15) 0.0235(15) -0.0002(12) 0.0017(12) 0.0031(12)
C7 0.0319(18) 0.045(2) 0.038(2) -0.0117(17) -0.0071(16) 0.0163(17)
C8 0.051(2) 0.0218(16) 0.0299(18) -0.0007(13) -0.0086(16) 0.0076(15)
C9A 0.049(3) 0.026(2) 0.035(4) 0.004(2) -0.003(3) 0.003(2)
C10A 0.039(3) 0.030(2) 0.040(3) -0.007(2) 0.000(2) 0.012(2)
C9B 0.032(14) 0.026(13) 0.012(15) -0.003(10) -0.003(11) 0.019(10)
C10B 0.026(17) 0.018(12) 0.023(14) 0.010(10) 0.003(12) 0.007(11)
S1 0.0236(4) 0.0238(4) 0.0282(4) -0.0072(3) -0.0039(3) 0.0005(3)
S2 0.0278(4) 0.0219(4) 0.0275(4) -0.0061(3) -0.0074(3) 0.0042(3)
S3 0.0256(4) 0.0203(4) 0.0292(4) -0.0054(3) -0.0040(3) -0.0007(3)
S4 0.0290(4) 0.0201(4) 0.0278(4) -0.0042(3) -0.0062(3) 0.0015(3)
S5 0.0321(5) 0.0366(5) 0.0408(5) -0.0113(4) -0.0154(4) 0.0102(4)
S6 0.0378(5) 0.0222(4) 0.0333(5) -0.0086(3) -0.0108(4) 0.0075(3)
S7 0.0614(6) 0.0189(4) 0.0350(5) -0.0066(3) -0.0086(4) 0.0058(4)
S8 0.0391(5) 0.0338(5) 0.0339(5) -0.0052(4) -0.0098(4) 0.0138(4)
C11 0.031(3) 0.026(2) 0.028(2) 0.000 0.005(2) 0.000
C12 0.023(2) 0.021(2) 0.042(3) 0.000 0.004(2) 0.000
N1 0.032(2) 0.040(3) 0.033(2) 0.000 -0.0027(19) 0.000
N2 0.026(2) 0.073(4) 0.035(3) 0.000 -0.0013(19) 0.000
N3 0.029(2) 0.026(2) 0.039(2) 0.000 -0.0045(19) 0.000
Cu1 0.0325(3) 0.0331(4) 0.0301(3) 0.000 0.0004(3) 0.000
Cl1 0.0378(6) 0.0240(5) 0.0109(4) 0.000 0.0004(4) 0.000

loop_
_atom_type_symbol
_atom_type_description
_atom_type_scat_dispersion_real
_atom_type_scat_dispersion_imag
_atom_type_scat_source
C C 0.0033 0.0016 'International Tables Vol C Tables 4.2.6.8 and 6.1.1.4'
H H 0.0000 0.0000 'International Tables Vol C Tables 4.2.6.8 and 6.1.1.4'
N N 0.0061 0.0033 'International Tables Vol C Tables 4.2.6.8 and 6.1.1.4'
S S 0.1246 0.1234 'International Tables Vol C Tables 4.2.6.8 and 6.1.1.4'
Cu Cu 0.3201 1.2651 'International Tables Vol C Tables 4.2.6.8 and 6.1.1.4'
Cl Cl 0.1484 0.1585 'International Tables Vol C Tables 4.2.6.8 and 6.1.1.4'

loop_
_geom_angle_atom_site_label_1
_geom_angle_atom_site_label_2
_geom_angle_atom_site_label_3
_geom_angle
_geom_angle_site_symmetry_1
_geom_angle_site_symmetry_3
C2 C1 S1 124.3(3) . .
C2 C1 S2 120.5(3) . .
S1 C1 S2 115.20(18) . .
C1 C2 S4 121.1(2) . .
C1 C2 S3 123.6(3) . .
S4 C2 S3 115.26(18) . .
C4 C3 S5 128.6(3) . .
C4 C3 S1 117.3(3) . .
S5 C3 S1 114.08(19) . .
C3 C4 S2 116.8(2) . .
C3 C4 S6 128.5(3) . .
S2 C4 S6 114.72(18) . .
C6 C5 S7 128.4(3) . .
C6 C5 S3 117.0(2) . .
S7 C5 S3 114.58(19) . .
C5 C6 S8 129.0(3) . .
C5 C6 S4 117.2(3) . .
S8 C6 S4 113.77(19) . .
C8 C7 S5 115.3(3) . .
C8 C7 H7A 108.5 . .
S5 C7 H7A 108.5 . .
C8 C7 H7B 108.5 . .
S5 C7 H7B 108.5 . .
H7A C7 H7B 107.5 . .
C7 C8 S6 114.1(3) . .
C7 C8 H8A 108.7 . .
S6 C8 H8A 108.7 . .
C7 C8 H8B 108.7 . .
S6 C8 H8B 108.7 . .
H8A C8 H8B 107.6 . .
C10A C9A S7 114.7(4) . .
C10A C9A H9A 108.6 . .
S7 C9A H9A 108.6 . .
C10A C9A H9B 108.6 . .
S7 C9A H9B 108.6 . .
H9A C9A H9B 107.6 . .
C9A C10A S8 114.3(4) . .
C9A C10A H10A 108.7 . .
S8 C10A H10A 108.7 . .
C9A C10A H10B 108.7 . .
S8 C10A H10B 108.7 . .
H10A C10A H10B 107.6 . .
C10B C9B S7 113(2) . .
C10B C9B H9C 109.0 . .
S7 C9B H9C 109.0 . .
C10B C9B H9D 109.0 . .
S7 C9B H9D 109.0 . .
H9C C9B H9D 107.8 . .
C9B C10B S8 115(2) . .
C9B C10B H10C 108.6 . .
S8 C10B H10C 108.6 . .
C9B C10B H10D 108.6 . .
S8 C10B H10D 108.6 . .
H10C C10B H10D 107.5 . .
C1 S1 C3 95.14(16) . .
C1 S2 C4 95.56(15) . .
C2 S3 C5 95.04(16) . .
C2 S4 C6 95.00(16) . .
C3 S5 C7 101.99(17) . .
C4 S6 C8 100.65(16) . .
C9B S7 C5 105.7(9) . .
C9B S7 C9A 27.8(12) . .
C5 S7 C9A 100.5(2) . .
C6 S8 C10A 102.4(2) . .
C6 S8 C10B 96.4(8) . .
C10A S8 C10B 24.4(9) . .
N1 C11 N2 171.6(6) . .
N3 C12 N2 169.6(5) . .
C11 N1 Cu1 178.1(5) . .
C12 N2 C11 125.4(5) . .
C12 N3 Cu1 161.6(4) . 6_657
N3 Cu1 N1 110.4(2) 6_557 .
N3 Cu1 Cl1 136.47(15) 6_557 .
N1 Cu1 Cl1 113.16(15) . .

loop_
_geom_bond_atom_site_label_1
_geom_bond_atom_site_label_2
_geom_bond_distance
_geom_bond_site_symmetry_2
C1 C2 1.360(5) .
C1 S1 1.738(3) .
C1 S2 1.741(3) .
C2 S4 1.739(3) .
C2 S3 1.739(3) .
C3 C4 1.348(5) .
C3 S5 1.743(3) .
C3 S1 1.751(3) .
C4 S2 1.745(3) .
C4 S6 1.747(3) .
C5 C6 1.348(5) .
C5 S7 1.744(3) .
C5 S3 1.747(3) .
C6 S8 1.743(3) .
C6 S4 1.744(3) .
C7 C8 1.501(6) .
C7 S5 1.801(4) .
C7 H7A 1.0000 .
C7 H7B 1.0000 .
C8 S6 1.800(4) .
C8 H8A 1.0000 .
C8 H8B 1.0000 .
C9A C10A 1.506(9) .
C9A S7 1.838(5) .
C9A H9A 1.0000 .
C9A H9B 1.0000 .
C10A S8 1.777(4) .
C10A H10A 1.0000 .
C10A H10B 1.0000 .
C9B C10B 1.48(4) .
C9B S7 1.63(2) .
C9B H9C 1.0000 .
C9B H9D 1.0000 .
C10B S8 2.00(3) .
C10B H10C 1.0000 .
C10B H10D 1.0000 .
C11 N1 1.152(7) .
C11 N2 1.294(7) .
C12 N3 1.156(7) .
C12 N2 1.293(7) .
N1 Cu1 1.979(5) .
N3 Cu1 1.948(4) 6_657
Cu1 N3 1.948(5) 6_557
Cu1 Cl1 2.2396(12) .

loop_
_geom_torsion_atom_site_label_1
_geom_torsion_atom_site_label_2
_geom_torsion_atom_site_label_3
_geom_torsion_atom_site_label_4
_geom_torsion
_geom_torsion_site_symmetry_1
_geom_torsion_site_symmetry_2
_geom_torsion_site_symmetry_3
_geom_torsion_site_symmetry_4
S1 C1 C2 S4 -179.03(18) . . . .
S2 C1 C2 S4 1.4(4) . . . .
S1 C1 C2 S3 1.3(5) . . . .
S2 C1 C2 S3 -178.28(18) . . . .
S5 C3 C4 S2 178.6(2) . . . .
S1 C3 C4 S2 -0.4(4) . . . .
S5 C3 C4 S6 -1.3(5) . . . .
S1 C3 C4 S6 179.6(2) . . . .
S7 C5 C6 S8 0.1(5) . . . .
S3 C5 C6 S8 -178.4(2) . . . .
S7 C5 C6 S4 178.6(2) . . . .
S3 C5 C6 S4 0.1(4) . . . .
S5 C7 C8 S6 68.4(4) . . . .
S7 C9A C10A S8 -68.4(7) . . . .
S7 C9B C10B S8 70(3) . . . .
C2 C1 S1 C3 -178.9(3) . . . .
S2 C1 S1 C3 0.7(2) . . . .
C4 C3 S1 C1 -0.2(3) . . . .
S5 C3 S1 C1 -179.3(2) . . . .
C2 C1 S2 C4 178.8(3) . . . .
S1 C1 S2 C4 -0.8(2) . . . .
C3 C4 S2 C1 0.7(3) . . . .
S6 C4 S2 C1 -179.3(2) . . . .
C1 C2 S3 C5 172.7(3) . . . .
S4 C2 S3 C5 -7.0(2) . . . .
C6 C5 S3 C2 4.1(3) . . . .
S7 C5 S3 C2 -174.6(2) . . . .
C1 C2 S4 C6 -172.7(3) . . . .
S3 C2 S4 C6 7.1(2) . . . .
C5 C6 S4 C2 -4.3(3) . . . .
S8 C6 S4 C2 174.44(19) . . . .
C4 C3 S5 C7 9.5(4) . . . .
S1 C3 S5 C7 -171.5(2) . . . .
C8 C7 S5 C3 -42.7(4) . . . .
C3 C4 S6 C8 17.8(4) . . . .
S2 C4 S6 C8 -162.2(2) . . . .
C7 C8 S6 C4 -50.2(3) . . . .
C10B C9B S7 C5 -49(3) . . . .
C10B C9B S7 C9A 33(2) . . . .
C6 C5 S7 C9B 14.2(14) . . . .
S3 C5 S7 C9B -167.3(14) . . . .
C6 C5 S7 C9A -13.8(4) . . . .
S3 C5 S7 C9A 164.7(3) . . . .
C10A C9A S7 C9B -57(2) . . . .
C10A C9A S7 C5 47.3(5) . . . .
C5 C6 S8 C10A -12.0(4) . . . .
S4 C6 S8 C10A 169.4(3) . . . .
C5 C6 S8 C10B 12.0(10) . . . .
S4 C6 S8 C10B -166.6(10) . . . .
C9A C10A S8 C6 45.5(6) . . . .
C9A C10A S8 C10B -32.5(18) . . . .
C9B C10B S8 C6 -46(3) . . . .
C9B C10B S8 C10A 60(2) . . . .
N2 C11 N1 Cu1 0.00(2) . . . .
N3 C12 N2 C11 180.000(6) . . . .
N1 C11 N2 C12 180.000(5) . . . .
N2 C12 N3 Cu1 -0.009(8) . . . 6_657
C11 N1 Cu1 N3 179.997(19) . . . 6_557
C11 N1 Cu1 Cl1 0.000(19) . . . .
